data_4029062
loop_
_publ_author_name
'Wang, Li-Jing'
'Zhu, Hai-Tao'
'Wang, An-Qi'
'Qiu, Yi-Feng'
'Liu, Xue-Yuan'
'Liang, Yong-Min'

_publ_section_title
;
 Gold-catalyzed tandem [3,3]-propargyl ester rearrangement leading to
 (E)-1H-inden-1-ones.
;
_journal_issue 1
_journal_name_full 'The Journal of organic chemistry'
_journal_page_first 204
_journal_page_last 212
_journal_paper_doi 10.1021/jo402396h
_journal_volume 79
_journal_year 2014
_chemical_formula_moiety 'C19 H15 Cl O2'
_chemical_formula_sum 'C19 H15 Cl O2'
_chemical_formula_weight 310.76
_chemical_name_systematic
;
 ?
;
_space_group_crystal_system monoclinic
_space_group_IT_number 14
_space_group_name_Hall '-P 2ybc'
_space_group_name_H-M_alt 'P 1 21/c 1'
_symmetry_space_group_name_Hall '-P 2ybc'
_symmetry_space_group_name_H-M 'P 1 21/c 1'
_atom_sites_solution_hydrogens geom
_atom_sites_solution_primary direct
_audit_creation_date 2013-12-11
_audit_creation_method
;
Olex2 1.2
(compiled 2013.11.15 svn.r2834 for OlexSys, GUI svn.r4720)
;
_cell_angle_alpha 90
_cell_angle_beta 95.309(6)
_cell_angle_gamma 90
_cell_formula_units_Z 4
_cell_length_a 5.9699(3)
_cell_length_b 8.9969(6)
_cell_length_c 28.9795(15)
_cell_measurement_reflns_used 1795
_cell_measurement_temperature 293(2)
_cell_measurement_theta_max 26.0140
_cell_measurement_theta_min 3.6130
_cell_volume 1549.83(15)
_computing_cell_refinement
;
CrysAlisPro, Agilent Technologies,
Version 1.171.36.28 (release 01-02-2013 CrysAlis171 .NET)
(compiled Feb  1 2013,16:14:44)
;
_computing_data_collection
;
CrysAlisPro, Agilent Technologies,
Version 1.171.36.28 (release 01-02-2013 CrysAlis171 .NET)
(compiled Feb  1 2013,16:14:44)
;
_computing_data_reduction
;
CrysAlisPro, Agilent Technologies,
Version 1.171.36.28 (release 01-02-2013 CrysAlis171 .NET)
(compiled Feb  1 2013,16:14:44)
;
_computing_molecular_graphics 'Olex2 (Dolomanov et al., 2009)'
_computing_publication_material 'Olex2 (Dolomanov et al., 2009)'
_computing_structure_refinement 'ShelXL (Sheldrick, 2008)'
_computing_structure_solution 'ShelXS (Sheldrick, 2008)'
_diffrn_ambient_temperature 293(2)
_diffrn_detector_area_resol_mean 16.0733
_diffrn_measured_fraction_theta_full 0.995
_diffrn_measured_fraction_theta_max 0.995
_diffrn_measurement_device_type 'SuperNova, Dual, Cu at zero, Eos'
_diffrn_measurement_method '\w scans'
_diffrn_orient_matrix_UB_11 -0.0643674000
_diffrn_orient_matrix_UB_12 -0.0654625000
_diffrn_orient_matrix_UB_13 0.0021867000
_diffrn_orient_matrix_UB_21 -0.0110036000
_diffrn_orient_matrix_UB_22 -0.0083319000
_diffrn_orient_matrix_UB_23 -0.0244423000
_diffrn_orient_matrix_UB_31 0.0998845000
_diffrn_orient_matrix_UB_32 -0.0431227000
_diffrn_orient_matrix_UB_33 0.0014337000
_diffrn_radiation_monochromator mirror
_diffrn_radiation_type MoK\a
_diffrn_radiation_wavelength 0.71073
_diffrn_reflns_av_R_equivalents 0.0275
_diffrn_reflns_av_unetI/netI 0.0430
_diffrn_reflns_Laue_measured_fraction_full 0.995
_diffrn_reflns_Laue_measured_fraction_max 0.995
_diffrn_reflns_limit_h_max 7
_diffrn_reflns_limit_h_min -7
_diffrn_reflns_limit_k_max 11
_diffrn_reflns_limit_k_min -11
_diffrn_reflns_limit_l_max 35
_diffrn_reflns_limit_l_min -35
_diffrn_reflns_number 5957
_diffrn_reflns_point_group_measured_fraction_full 0.995
_diffrn_reflns_point_group_measured_fraction_max 0.995
_diffrn_reflns_theta_full 25.500
_diffrn_reflns_theta_max 26.021
_diffrn_reflns_theta_min 3.620
_diffrn_source 'SuperNova (Mo) X-ray Source'
_exptl_absorpt_coefficient_mu 0.251
_exptl_absorpt_correction_T_max 1.00000
_exptl_absorpt_correction_T_min 0.54012
_exptl_absorpt_correction_type multi-scan
_exptl_absorpt_process_details
;
CrysAlisPro, Agilent Technologies,
Version 1.171.36.28 (release 01-02-2013 CrysAlis171 .NET)
(compiled Feb  1 2013,16:14:44)
Empirical absorption correction using spherical harmonics,
 implemented in SCALE3 ABSPACK scaling algorithm.
;
_exptl_crystal_colour 'clear light colourless'
_exptl_crystal_density_diffrn 1.332
_exptl_crystal_description block
_exptl_crystal_F_000 648
_exptl_crystal_size_max 0.38
_exptl_crystal_size_mid 0.34
_exptl_crystal_size_min 0.33
_refine_diff_density_max 0.181
_refine_diff_density_min -0.235
_refine_diff_density_rms 0.036
_refine_ls_extinction_method none
_refine_ls_goodness_of_fit_ref 1.049
_refine_ls_hydrogen_treatment mixed
_refine_ls_matrix_type full
_refine_ls_number_parameters 200
_refine_ls_number_reflns 3045
_refine_ls_number_restraints 0
_refine_ls_restrained_S_all 1.049
_refine_ls_R_factor_all 0.0721
_refine_ls_R_factor_gt 0.0506
_refine_ls_shift/su_max 0.000
_refine_ls_shift/su_mean 0.000
_refine_ls_structure_factor_coef Fsqd
_refine_ls_weighting_details
;
 w=1/[\s^2^(Fo^2^)+(0.0541P)^2^+0.1548P]
 where P=(Fo^2^+2Fc^2^)/3
;
_refine_ls_weighting_scheme calc
_refine_ls_wR_factor_gt 0.1184
_refine_ls_wR_factor_ref 0.1376
_reflns_Friedel_coverage 0.000
_reflns_number_gt 2151
_reflns_number_total 3045
_reflns_threshold_expression 'I > 2\s(I)'
_cod_data_source_file wanglj1126_1.cif
_cod_data_source_block wanglj1126_1
_cod_original_cell_volume 1549.81(16)
_cod_database_code 4029062
_shelxl_version_number 2013-2
_shelx_space_group_comment
;
The symmetry employed for this shelxl refinement is uniquely defined
by the following loop, which should always be used as a source of
symmetry information in preference to the above space-group names.
They are only intended as comments.
;
_reflns_odcompleteness_completeness 99.41
_reflns_odcompleteness_iscentric 1
_reflns_odcompleteness_theta 26.32
_olex2_refinement_description
;
1. Fixed Uiso
 At 1.2 times of:
  All C(H) groups, All C(H,H) groups
 At 1.5 times of:
  All C(H,H,H) groups
2.a Ternary CH refined with riding coordinates:
 C1(H1)
2.b Secondary CH2 refined with riding coordinates:
 C17(H17A,H17B)
2.c Aromatic/amide H refined with riding coordinates:
 C3(H3), C4(H4), C5(H5), C6(H6), C10(H10), C12(H12), C13(H13), C15(H15),
 C16(H16)
2.d Idealised Me refined as rotating group:
 C19(H19A,H19B,H19C)
;

loop_
_space_group_symop_operation_xyz
'x, y, z'
'-x, y+1/2, -z+1/2'
'-x, -y, -z'
'x, -y-1/2, z-1/2'

loop_
_atom_site_label
_atom_site_type_symbol
_atom_site_fract_x
_atom_site_fract_y
_atom_site_fract_z
_atom_site_U_iso_or_equiv
_atom_site_adp_type
_atom_site_occupancy
_atom_site_site_symmetry_order
_atom_site_calc_flag
_atom_site_refinement_flags_posn
Cl1 Cl 0.21010(13) 0.98369(9) 0.08361(2) 0.0863(3) Uani 1 1 d .
O1 O 0.9508(2) 0.4030(2) -0.09587(6) 0.0744(5) Uani 1 1 d .
O2 O 0.0099(3) 0.7129(2) -0.16699(7) 0.0868(6) Uani 1 1 d .
C1 C 0.4052(3) 0.5745(2) -0.12421(7) 0.0467(5) Uani 1 1 d .
H1 H 0.2686 0.5536 -0.1090 0.056 Uiso 1 1 calc R
C2 C 0.4332(3) 0.4598(2) -0.16171(7) 0.0480(5) Uani 1 1 d .
C3 C 0.2832(4) 0.4203(3) -0.19912(8) 0.0581(6) Uani 1 1 d .
H3 H 0.1434 0.4661 -0.2040 0.070 Uiso 1 1 calc R
C4 C 0.3459(5) 0.3113(3) -0.22899(9) 0.0697(7) Uani 1 1 d .
H4 H 0.2468 0.2844 -0.2542 0.084 Uiso 1 1 calc R
C5 C 0.5526(5) 0.2416(3) -0.22218(9) 0.0741(7) Uani 1 1 d .
H5 H 0.5905 0.1683 -0.2427 0.089 Uiso 1 1 calc R
C6 C 0.7020(4) 0.2800(3) -0.18536(9) 0.0680(7) Uani 1 1 d .
H6 H 0.8416 0.2338 -0.1807 0.082 Uiso 1 1 calc R
C7 C 0.6403(3) 0.3894(3) -0.15510(7) 0.0531(5) Uani 1 1 d .
C8 C 0.7632(3) 0.4428(3) -0.11180(8) 0.0554(6) Uani 1 1 d .
C9 C 0.6122(3) 0.5489(3) -0.09039(7) 0.0498(5) Uani 1 1 d .
C10 C 0.6655(3) 0.5985(3) -0.04747(7) 0.0552(6) Uani 1 1 d .
H10 H 0.8057 0.5670 -0.0344 0.066 Uiso 1 1 calc R
C11 C 0.5452(3) 0.6929(3) -0.01711(7) 0.0540(6) Uani 1 1 d .
C12 C 0.3258(4) 0.7445(3) -0.02689(7) 0.0592(6) Uani 1 1 d .
H12 H 0.2465 0.7182 -0.0548 0.071 Uiso 1 1 calc R
C13 C 0.2234(4) 0.8332(3) 0.00348(8) 0.0612(6) Uani 1 1 d .
H13 H 0.0772 0.8669 -0.0039 0.073 Uiso 1 1 calc R
C14 C 0.3397(4) 0.8717(3) 0.04505(7) 0.0627(7) Uani 1 1 d .
C15 C 0.5549(4) 0.8204(3) 0.05655(8) 0.0693(7) Uani 1 1 d .
H15 H 0.6316 0.8455 0.0849 0.083 Uiso 1 1 calc R
C16 C 0.6554(4) 0.7319(3) 0.02596(8) 0.0654(7) Uani 1 1 d .
H16 H 0.8003 0.6969 0.0340 0.079 Uiso 1 1 calc R
C17 C 0.3995(3) 0.7349(2) -0.14239(7) 0.0501(5) Uani 1 1 d .
H17A H 0.4455 0.8006 -0.1167 0.060 Uiso 1 1 calc R
H17B H 0.5101 0.7440 -0.1647 0.060 Uiso 1 1 calc R
C18 C 0.1778(4) 0.7879(3) -0.16471(7) 0.0569(6) Uani 1 1 d .
C19 C 0.1734(5) 0.9438(3) -0.18308(10) 0.0823(8) Uani 1 1 d .
H19A H 0.2517 1.0083 -0.1606 0.123 Uiso 1 1 calc GR
H19B H 0.0203 0.9763 -0.1890 0.123 Uiso 1 1 calc GR
H19C H 0.2454 0.9466 -0.2114 0.123 Uiso 1 1 calc GR

loop_
_atom_site_aniso_label
_atom_site_aniso_U_11
_atom_site_aniso_U_22
_atom_site_aniso_U_33
_atom_site_aniso_U_23
_atom_site_aniso_U_13
_atom_site_aniso_U_12
Cl1 0.1100(6) 0.0817(5) 0.0674(4) -0.0124(4) 0.0102(4) -0.0207(4)
O1 0.0446(8) 0.0883(14) 0.0889(12) 0.0280(11) -0.0019(8) 0.0060(9)
O2 0.0571(10) 0.0807(13) 0.1178(15) 0.0258(12) -0.0184(10) 0.0009(10)
C1 0.0413(10) 0.0492(12) 0.0484(11) 0.0084(10) -0.0030(9) -0.0058(10)
C2 0.0463(11) 0.0431(11) 0.0545(11) 0.0099(10) 0.0041(9) -0.0049(10)
C3 0.0591(13) 0.0544(14) 0.0595(13) 0.0024(12) -0.0017(11) -0.0059(12)
C4 0.0863(18) 0.0600(15) 0.0624(14) -0.0016(13) 0.0054(13) -0.0068(15)
C5 0.0913(19) 0.0595(16) 0.0734(16) -0.0037(14) 0.0186(15) -0.0025(15)
C6 0.0672(14) 0.0584(15) 0.0812(16) 0.0140(14) 0.0218(13) 0.0131(13)
C7 0.0494(11) 0.0511(13) 0.0596(12) 0.0161(11) 0.0088(10) 0.0002(11)
C8 0.0421(11) 0.0592(14) 0.0650(13) 0.0225(12) 0.0051(10) -0.0003(11)
C9 0.0409(10) 0.0526(13) 0.0545(12) 0.0173(11) -0.0026(9) -0.0082(10)
C10 0.0437(11) 0.0612(14) 0.0587(13) 0.0197(12) -0.0056(10) -0.0086(11)
C11 0.0502(12) 0.0614(14) 0.0483(11) 0.0159(11) -0.0072(9) -0.0139(11)
C12 0.0537(13) 0.0718(16) 0.0501(11) 0.0027(12) -0.0060(10) -0.0091(12)
C13 0.0557(12) 0.0706(17) 0.0560(12) 0.0051(13) -0.0012(10) -0.0087(12)
C14 0.0771(16) 0.0607(15) 0.0501(12) 0.0017(12) 0.0055(11) -0.0236(13)
C15 0.0759(16) 0.0789(19) 0.0498(12) 0.0068(13) -0.0126(12) -0.0278(15)
C16 0.0592(13) 0.0803(18) 0.0537(12) 0.0184(13) -0.0110(11) -0.0174(14)
C17 0.0499(11) 0.0486(12) 0.0503(11) 0.0066(10) -0.0032(9) -0.0033(10)
C18 0.0646(14) 0.0526(13) 0.0520(12) 0.0048(11) -0.0029(11) 0.0058(12)
C19 0.102(2) 0.0574(16) 0.0852(18) 0.0132(15) -0.0041(16) 0.0194(15)

loop_
_atom_type_symbol
_atom_type_description
_atom_type_scat_dispersion_real
_atom_type_scat_dispersion_imag
_atom_type_scat_source
C C 0.0033 0.0016 'International Tables Vol C Tables 4.2.6.8 and 6.1.1.4'
H H 0.0000 0.0000 'International Tables Vol C Tables 4.2.6.8 and 6.1.1.4'
O O 0.0106 0.0060 'International Tables Vol C Tables 4.2.6.8 and 6.1.1.4'
Cl Cl 0.1484 0.1585 'International Tables Vol C Tables 4.2.6.8 and 6.1.1.4'

loop_
_geom_angle_atom_site_label_1
_geom_angle_atom_site_label_2
_geom_angle_atom_site_label_3
_geom_angle
C2 C1 H1 110.0
C2 C1 C9 102.78(17)
C2 C1 C17 113.17(16)
C9 C1 H1 110.0
C9 C1 C17 110.77(16)
C17 C1 H1 110.0
C3 C2 C1 128.89(19)
C3 C2 C7 119.6(2)
C7 C2 C1 111.55(18)
C2 C3 H3 120.7
C4 C3 C2 118.6(2)
C4 C3 H3 120.7
C3 C4 H4 119.2
C5 C4 C3 121.5(2)
C5 C4 H4 119.2
C4 C5 H5 119.8
C6 C5 C4 120.3(3)
C6 C5 H5 119.8
C5 C6 H6 120.7
C5 C6 C7 118.6(2)
C7 C6 H6 120.7
C2 C7 C6 121.4(2)
C2 C7 C8 109.6(2)
C6 C7 C8 128.9(2)
O1 C8 C7 126.2(2)
O1 C8 C9 126.8(2)
C7 C8 C9 106.94(17)
C8 C9 C1 108.42(18)
C10 C9 C1 131.3(2)
C10 C9 C8 120.18(19)
C9 C10 H10 114.0
C9 C10 C11 132.04(19)
C11 C10 H10 114.0
C12 C11 C10 125.25(19)
C12 C11 C16 116.9(2)
C16 C11 C10 117.8(2)
C11 C12 H12 119.0
C13 C12 C11 122.0(2)
C13 C12 H12 119.0
C12 C13 H13 120.4
C12 C13 C14 119.2(2)
C14 C13 H13 120.4
C13 C14 Cl1 119.3(2)
C15 C14 Cl1 119.97(18)
C15 C14 C13 120.7(2)
C14 C15 H15 120.3
C16 C15 C14 119.5(2)
C16 C15 H15 120.3
C11 C16 H16 119.2
C15 C16 C11 121.7(2)
C15 C16 H16 119.2
C1 C17 H17A 108.3
C1 C17 H17B 108.3
H17A C17 H17B 107.4
C18 C17 C1 116.02(18)
C18 C17 H17A 108.3
C18 C17 H17B 108.3
O2 C18 C17 122.9(2)
O2 C18 C19 121.2(2)
C17 C18 C19 115.9(2)
C18 C19 H19A 109.5
C18 C19 H19B 109.5
C18 C19 H19C 109.5
H19A C19 H19B 109.5
H19A C19 H19C 109.5
H19B C19 H19C 109.5

loop_
_geom_bond_atom_site_label_1
_geom_bond_atom_site_label_2
_geom_bond_distance
Cl1 C14 1.739(3)
O1 C8 1.225(2)
O2 C18 1.205(3)
C1 H1 0.9800
C1 C2 1.519(3)
C1 C9 1.522(3)
C1 C17 1.535(3)
C2 C3 1.387(3)
C2 C7 1.387(3)
C3 H3 0.9300
C3 C4 1.382(3)
C4 H4 0.9300
C4 C5 1.382(4)
C5 H5 0.9300
C5 C6 1.370(4)
C6 H6 0.9300
C6 C7 1.390(3)
C7 C8 1.474(3)
C8 C9 1.487(3)
C9 C10 1.332(3)
C10 H10 0.9300
C10 C11 1.459(3)
C11 C12 1.394(3)
C11 C16 1.400(3)
C12 H12 0.9300
C12 C13 1.373(3)
C13 H13 0.9300
C13 C14 1.378(3)
C14 C15 1.377(4)
C15 H15 0.9300
C15 C16 1.370(4)
C16 H16 0.9300
C17 H17A 0.9700
C17 H17B 0.9700
C17 C18 1.497(3)
C18 C19 1.499(3)
C19 H19A 0.9600
C19 H19B 0.9600
C19 H19C 0.9600

loop_
_geom_torsion_atom_site_label_1
_geom_torsion_atom_site_label_2
_geom_torsion_atom_site_label_3
_geom_torsion_atom_site_label_4
_geom_torsion
Cl1 C14 C15 C16 179.86(18)
O1 C8 C9 C1 175.4(2)
O1 C8 C9 C10 -7.5(3)
C1 C2 C3 C4 -179.8(2)
C1 C2 C7 C6 179.96(19)
C1 C2 C7 C8 3.3(2)
C1 C9 C10 C11 1.0(4)
C1 C17 C18 O2 2.8(3)
C1 C17 C18 C19 -179.1(2)
C2 C1 C9 C8 8.4(2)
C2 C1 C9 C10 -168.2(2)
C2 C1 C17 C18 82.1(2)
C2 C3 C4 C5 0.3(4)
C2 C7 C8 O1 180.0(2)
C2 C7 C8 C9 2.3(2)
C3 C2 C7 C6 0.3(3)
C3 C2 C7 C8 -176.35(19)
C3 C4 C5 C6 -0.3(4)
C4 C5 C6 C7 0.4(4)
C5 C6 C7 C2 -0.4(3)
C5 C6 C7 C8 175.6(2)
C6 C7 C8 O1 3.7(4)
C6 C7 C8 C9 -174.0(2)
C7 C2 C3 C4 -0.3(3)
C7 C8 C9 C1 -6.9(2)
C7 C8 C9 C10 170.15(19)
C8 C9 C10 C11 -175.2(2)
C9 C1 C2 C3 172.3(2)
C9 C1 C2 C7 -7.3(2)
C9 C1 C17 C18 -163.10(18)
C9 C10 C11 C12 5.5(4)
C9 C10 C11 C16 -176.5(2)
C10 C11 C12 C13 180.0(2)
C10 C11 C16 C15 179.9(2)
C11 C12 C13 C14 -0.5(4)
C12 C11 C16 C15 -1.9(3)
C12 C13 C14 Cl1 -179.88(18)
C12 C13 C14 C15 -1.0(4)
C13 C14 C15 C16 1.0(4)
C14 C15 C16 C11 0.5(4)
C16 C11 C12 C13 1.9(3)
C17 C1 C2 C3 -68.1(3)
C17 C1 C2 C7 112.24(19)
C17 C1 C9 C8 -112.74(19)
C17 C1 C9 C10 70.6(3)
